data_1530030
loop_
_publ_author_name
'Guemas, L.'
'Palvadeau, P.'

_publ_section_title
;
 Etude structurale de l'amidozincate de potassium K2 Zn (N H2)4
;
_journal_name_full 'Revue de Chimie Minerale'
_journal_page_first 381
_journal_page_last 386
_journal_volume 14
_journal_year 1977
_chemical_formula_sum 'H8 K2 N4 Zn'
_chemical_name_systematic 'K2 Zn (N H2)4'
_space_group_IT_number 2
_symmetry_space_group_name_Hall '-P 1'
_symmetry_space_group_name_H-M 'P -1'
_cell_angle_alpha 102.7
_cell_angle_beta 95.4
_cell_angle_gamma 117.4
_cell_formula_units_Z 2
_cell_length_a 6.76
_cell_length_b 7.56
_cell_length_c 7.99
_cell_volume 344.549
_citation_journal_id_ASTM RVCMA8
_cod_data_source_file Guemas_RVCMA8_1977_174.cif
_cod_data_source_block H8K2N4Zn1
_cod_original_cell_volume 344.5487
_cod_original_formula_sum 'H8 K2 N4 Zn1'
_cod_database_code 1530030

loop_
_symmetry_equiv_pos_as_xyz
x,y,z
-x,-y,-z

loop_
_atom_site_label
_atom_site_type_symbol
_atom_site_fract_x
_atom_site_fract_y
_atom_site_fract_z
_atom_site_occupancy
_atom_site_U_iso_or_equiv
_atom_site_attached_hydrogens
K1 K+1 0.2535 0 0.135 1 0.0 0
Zn1 Zn+2 0.1153 0.3998 0.2362 1 0.0 0
N4 N-3 -0.2364 0.2627 0.1864 1 0.0 2
N3 N-3 0.2065 0.309 0.0091 1 0.0 2
K2 K+1 0.269 0.074 0.6864 1 0.0 0
N1 N-3 0.1959 0.2706 0.4167 1 0.0 2
N2 N-3 0.2595 0.719 0.3344 1 0.0 2
